data_2201159
loop_
_publ_author_name
'\"Ulk\"u, Din\,cer'
'Ar\?ic\?i, Cengiz'
'\,Cakmak, Osman'
'Balc\?i, Metin'

_publ_section_title <i>endo,endo,endo</i>-9,9,10,11,12-Pentabromotricyclo[6.2.2.0^2,7^]dodeca-2(7),3,5-triene
_journal_issue 4
_journal_name_full 'Acta Crystallographica Section E'
_journal_page_first o382
_journal_page_last o384
_journal_paper_doi 10.1107/S1600536802004257
_journal_volume 58
_journal_year 2002
_chemical_formula_iupac 'C12 H9 Br5'
_chemical_formula_moiety 'C12 H9 Br5'
_chemical_formula_sum 'C12 H9 Br5'
_chemical_formula_weight 552.74
_space_group_IT_number 14
_symmetry_cell_setting monoclinic
_symmetry_space_group_name_Hall '-P 2yn'
_symmetry_space_group_name_H-M 'P 1 21/n 1'
_atom_sites_solution_hydrogens geom
_atom_sites_solution_primary direct
_atom_sites_solution_secondary difmap
_atom_type_scat_source IntTabIV
_cell_angle_alpha 90.00
_cell_angle_beta 105.354(7)
_cell_angle_gamma 90.00
_cell_formula_units_Z 4
_cell_length_a 9.8779(12)
_cell_length_b 13.0945(13)
_cell_length_c 11.5305(11)
_cell_measurement_reflns_used 25
_cell_measurement_temperature 301(2)
_cell_measurement_theta_max 25.97
_cell_measurement_theta_min 2.40
_cell_volume 1438.2(3)
_computing_cell_refinement 'SHELXL97 (Sheldrick, 1997)'
_computing_data_collection 'CAD-4 EXPRESS (Enraf-Nonius, 1993)'
_computing_molecular_graphics 'PLATON (Spek, 2000)'
_computing_publication_material SHELXL97
_computing_structure_refinement SHELXL97
_computing_structure_solution 'SHELXS97 (Sheldrick, 1997)'
_diffrn_measured_fraction_theta_full 1.0
_diffrn_measured_fraction_theta_max 1.0
_diffrn_measurement_device 'CAD-4 EXPRESS (Enraf-Nonius, 1993)'
_diffrn_measurement_method \w/2\q
_diffrn_radiation_type MoK\a
_diffrn_radiation_wavelength 0.71073
_diffrn_reflns_av_R_equivalents 0.071
_diffrn_reflns_limit_h_max 11
_diffrn_reflns_limit_h_min -12
_diffrn_reflns_limit_k_max 16
_diffrn_reflns_limit_k_min 0
_diffrn_reflns_limit_l_max 14
_diffrn_reflns_limit_l_min 0
_diffrn_reflns_number 2897
_diffrn_reflns_theta_full 25.97
_diffrn_reflns_theta_max 25.97
_diffrn_standards_decay_% 1.2
_diffrn_standards_interval_time 120
_diffrn_standards_number 3
_exptl_absorpt_coefficient_mu 13.946
_exptl_absorpt_correction_T_max 0.123
_exptl_absorpt_correction_T_min 0.047
_exptl_absorpt_correction_type '\y scan'
_exptl_absorpt_process_details '(Fair, 1990)'
_exptl_crystal_colour colourless
_exptl_crystal_density_diffrn 2.553
_exptl_crystal_density_meas ?
_exptl_crystal_description prism
_exptl_crystal_F_000 1024
_exptl_crystal_size_max 0.25
_exptl_crystal_size_mid 0.20
_exptl_crystal_size_min 0.15
_refine_diff_density_max 2.25
_refine_diff_density_min -1.07
_refine_ls_extinction_coef 0.0020(6)
_refine_ls_extinction_expression Fc^*^=kFc[1+0.001xFc^2^\l^3^/sin(2\q)]^-1/4^
_refine_ls_extinction_method SHELXL97
_refine_ls_goodness_of_fit_ref 0.93
_refine_ls_hydrogen_treatment constr
_refine_ls_matrix_type full
_refine_ls_number_parameters 155
_refine_ls_number_reflns 2761
_refine_ls_number_restraints 0
_refine_ls_R_factor_gt 0.065
_refine_ls_shift/su_max 0.0001
_refine_ls_structure_factor_coef Fsqd
_refine_ls_weighting_details 'w = 1/[\s^2^(Fo^2^)+(0.1154P)^2^] where P = (Fo^2^+2Fc^2^)/3'
_refine_ls_weighting_scheme calc
_refine_ls_wR_factor_ref 0.149
_reflns_number_gt 1585
_reflns_number_total 2761
_reflns_threshold_expression I>2\s(I)
_cod_data_source_file ob6116.cif
_cod_data_source_block I
_cod_depositor_comments
;
The following automatic conversions were performed:

'_exptl_crystal_density_meas' value 'not measured' was changed to '?'
- the value is perceived as not measured.

Automatic conversion script
Id: cif_fix_values 3008 2015-01-20 13:52:24Z robertas 
;
_cod_original_sg_symbol_H-M 'P 21/n'
_cod_database_code 2201159

loop_
_symmetry_equiv_pos_as_xyz
'x, y, z'
'-x+1/2, y+1/2, -z+1/2'
'-x, -y, -z'
'x-1/2, -y-1/2, z-1/2'

loop_
_atom_site_aniso_label
_atom_site_aniso_U_11
_atom_site_aniso_U_22
_atom_site_aniso_U_33
_atom_site_aniso_U_12
_atom_site_aniso_U_13
_atom_site_aniso_U_23
_atom_site_aniso_type_symbol
Br1 0.0272(7) 0.0617(9) 0.0464(9) 0.0106(7) 0.0092(6) -0.0099(7) Br
Br2 0.0568(9) 0.0318(7) 0.0389(8) -0.0013(6) 0.0088(7) -0.0106(6) Br
Br3 0.0217(7) 0.0587(9) 0.0434(8) -0.0044(6) -0.0010(6) -0.0045(6) Br
Br4 0.0603(11) 0.0393(8) 0.1026(14) -0.0292(8) 0.0334(10) -0.0129(7) Br
Br5 0.0593(10) 0.0580(9) 0.0247(7) 0.0085(6) 0.0028(6) -0.0229(7) Br
C1 0.023(6) 0.043(7) 0.017(6) 0.013(5) 0.010(5) 0.014(5) C
C2 0.040(7) 0.023(6) 0.020(6) -0.001(5) 0.002(5) 0.000(5) C
C3 0.018(6) 0.030(6) 0.023(6) 0.006(5) 0.004(5) 0.005(5) C
C4 0.008(5) 0.038(6) 0.027(7) -0.004(5) 0.000(5) -0.002(5) C
C5 0.032(7) 0.023(6) 0.052(8) -0.005(6) 0.005(6) 0.002(5) C
C6 0.017(6) 0.035(7) 0.039(8) -0.005(5) 0.009(5) 0.004(5) C
C7 0.027(6) 0.030(6) 0.019(6) 0.001(5) 0.010(5) -0.014(5) C
C8 0.063(10) 0.039(8) 0.036(8) -0.010(7) 0.017(7) -0.024(7) C
C9 0.073(11) 0.046(9) 0.029(8) -0.005(7) 0.002(8) -0.028(8) C
C10 0.075(11) 0.028(7) 0.039(9) 0.012(6) -0.019(8) -0.018(7) C
C11 0.051(9) 0.034(7) 0.034(8) 0.006(6) -0.004(7) 0.000(6) C
C12 0.017(6) 0.019(5) 0.027(6) 0.003(5) 0.000(5) 0.003(5) C

loop_
_atom_site_label
_atom_site_fract_x
_atom_site_fract_y
_atom_site_fract_z
_atom_site_U_iso_or_equiv
_atom_site_thermal_displace_type
_atom_site_calc_flag
_atom_site_calc_attached_atom
_atom_site_type_symbol
Br1 0.82468(13) 0.37031(11) 0.29094(12) 0.0452(4) Ueq . . Br
Br2 0.61056(15) 0.52185(10) 0.38707(12) 0.0432(4) Ueq . . Br
Br3 0.18518(14) 0.22819(11) 0.24437(13) 0.0431(4) Ueq . . Br
Br4 0.40049(19) 0.07202(12) 0.16462(18) 0.0652(6) Ueq . . Br
Br5 0.39351(16) 0.20976(11) 0.49645(11) 0.0489(5) Ueq . . Br
C1 0.6717(11) 0.3048(9) 0.3400(9) 0.027(3) Ueq . . C
C2 0.5738(12) 0.3757(8) 0.3880(10) 0.029(3) Ueq . . C
C3 0.4221(11) 0.3581(8) 0.3161(9) 0.024(3) Ueq . . C
C4 0.3825(11) 0.2454(9) 0.3283(10) 0.025(3) Ueq . . C
C5 0.4860(13) 0.1734(9) 0.2848(12) 0.037(3) Ueq . . C
C6 0.5827(12) 0.2435(9) 0.2330(10) 0.030(3) Ueq . . C
C7 0.4974(12) 0.3130(8) 0.1391(9) 0.025(3) Ueq . . C
C8 0.4975(17) 0.3179(11) 0.0205(11) 0.045(4) Ueq . . C
C9 0.4088(17) 0.3861(12) -0.0507(12) 0.051(4) Ueq . . C
C10 0.3239(18) 0.4479(10) -0.0090(13) 0.054(4) Ueq . . C
C11 0.3208(15) 0.4399(10) 0.1111(12) 0.042(3) Ueq . . C
C12 0.4068(11) 0.3739(8) 0.1834(10) 0.022(2) Ueq . . C
H1 0.7134 0.2561 0.4040 0.032 Uiso . . H
H2 0.5812 0.3558 0.4714 0.034 Uiso . . H
H3 0.3586 0.4036 0.3442 0.029 Uiso . . H
H5 0.5444 0.1377 0.3551 0.044 Uiso . . H
H6 0.6441 0.2015 0.1982 0.036 Uiso . . H
H8 0.5558 0.2762 -0.0104 0.054 Uiso . . H
H9 0.4070 0.3900 -0.1316 0.062 Uiso . . H
H10 0.2677 0.4955 -0.0595 0.065 Uiso . . H
H11 0.2597 0.4801 0.1405 0.051 Uiso . . H

loop_
_geom_angle_atom_site_label_1
_geom_angle_atom_site_label_2
_geom_angle_atom_site_label_3
_geom_angle
_geom_angle_publ_flag
C6 C1 C2 108.8(9) no
C6 C1 Br1 108.6(7) no
C2 C1 Br1 116.6(8) yes
C6 C1 H1 107.5 no
C2 C1 H1 107.5 no
Br1 C1 H1 107.5 no
C3 C2 C1 109.4(9) no
C3 C2 Br2 107.6(7) yes
C1 C2 Br2 116.9(8) yes
C3 C2 H2 107.5 no
C1 C2 H2 107.5 no
Br2 C2 H2 107.5 no
C12 C3 C2 110.5(9) no
C12 C3 C4 105.3(9) no
C2 C3 C4 109.3(8) no
C12 C3 H3 110.6 no
C2 C3 H3 110.6 no
C4 C3 H3 110.6 no
C3 C4 C5 110.1(9) no
C3 C4 Br3 108.0(7) yes
C5 C4 Br3 115.0(7) yes
C6 C5 Br4 108.9(8) yes
C4 C5 Br4 116.2(8) yes
C3 C4 Br5 111.6(7) yes
C5 C4 Br5 107.6(8) yes
Br3 C4 Br5 104.4(5) no
C6 C5 C4 106.7(9) no
C6 C5 H5 108.3 no
C4 C5 H5 108.3 no
Br4 C5 H5 108.3 no
C7 C6 C1 110.9(9) no
C7 C6 C5 110.7(9) no
C1 C6 C5 106.2(9) no
C7 C6 H6 109.7 no
C1 C6 H6 109.7 no
C5 C6 H6 109.7 no
C8 C7 C12 120.6(12) no
C8 C7 C6 127.2(12) no
C12 C7 C6 112.1(9) no
C9 C8 C7 117.5(14) no
C9 C8 H8 121.2 no
C7 C8 H8 121.2 no
C10 C9 C8 122.8(13) no
C10 C9 H9 118.6 no
C8 C9 H9 118.6 no
C9 C10 C11 119.3(13) no
C9 C10 H10 120.3 no
C11 C10 H10 120.3 no
C12 C11 C10 119.3(14) no
C12 C11 H11 120.4 no
C10 C11 H11 120.4 no
C11 C12 C7 120.3(11) no
C11 C12 C3 126.6(11) no
C7 C12 C3 113.1(9) no

loop_
_geom_bond_atom_site_label_1
_geom_bond_atom_site_label_2
_geom_bond_site_symmetry_1
_geom_bond_site_symmetry_2
_geom_bond_distance
_geom_bond_publ_flag
C1 C6 . . 1.538(16) no
C1 C2 . . 1.544(15) no
C1 Br1 . . 1.948(11) yes
C1 H1 . . 0.98 no
C2 C3 . . 1.526(15) no
C2 Br2 . . 1.948(11) yes
C2 H2 . . 0.98 no
C3 C12 . . 1.511(15) no
C3 C4 . . 1.543(15) no
C3 H3 . . 0.98 no
C4 C5 . . 1.568(16) no
C4 Br3 . . 1.947(10) yes
C5 Br4 . . 1.943(12) yes
C4 Br5 . . 1.969(11) yes
C5 C6 . . 1.553(17) no
C5 H5 . . 0.98 no
C6 C7 . . 1.492(16) no
C6 H6 . . 0.98 no
C7 C8 . . 1.369(16) no
C7 C12 . . 1.393(15) no
C8 C9 . . 1.36(2) no
C8 H8 . . 0.93 no
C9 C10 . . 1.34(2) no
C9 H9 . . 0.93 no
C10 C11 . . 1.397(19) no
C10 H10 . . 0.93 no
C11 C12 . . 1.338(16) no
C11 H11 . . 0.93 no

loop_
_geom_torsion_atom_site_label_1
_geom_torsion_atom_site_label_2
_geom_torsion_atom_site_label_3
_geom_torsion_atom_site_label_4
_geom_torsion
_geom_torsion_publ_flag
C6 C1 C2 C3 2.0(12) no
Br1 C1 C2 C3 125.2(8) no
C6 C1 C2 Br2 -120.7(9) no
Br1 C1 C2 Br2 2.5(11) no
C1 C2 C3 C12 -56.1(11) no
Br2 C2 C3 C12 71.9(10) no
C1 C2 C3 C4 59.3(11) no
Br2 C2 C3 C4 -172.7(7) no
C12 C3 C4 C5 61.4(11) no
C2 C3 C4 C5 -57.3(12) no
C12 C3 C4 Br3 -65.0(9) no
C2 C3 C4 Br3 176.3(7) no
C12 C3 C4 Br5 -179.2(7) no
C2 C3 C4 Br5 62.1(10) no
C3 C4 C5 C6 -5.5(12) no
Br3 C4 C5 C6 116.9(9) no
Br5 C4 C5 C6 -127.3(8) no
C3 C4 C5 Br4 -127.2(9) no
Br3 C4 C5 Br4 -4.8(12) no
Br5 C4 C5 Br4 111.0(8) no
C2 C1 C6 C7 55.0(12) no
Br1 C1 C6 C7 -72.9(10) no
C2 C1 C6 C5 -65.3(11) no
Br1 C1 C6 C5 166.8(7) no
C4 C5 C6 C7 -54.0(12) no
Br4 C5 C6 C7 72.2(10) no
C4 C5 C6 C1 66.4(11) no
Br4 C5 C6 C1 -167.4(7) no
C1 C6 C7 C8 123.4(12) no
C5 C6 C7 C8 -119.0(13) no
C1 C6 C7 C12 -59.3(13) no
C5 C6 C7 C12 58.2(12) no
C12 C7 C8 C9 1.7(18) no
C6 C7 C8 C9 178.7(12) no
C7 C8 C9 C10 1(2) no
C8 C9 C10 C11 -3(2) no
C9 C10 C11 C12 3(2) no
C10 C11 C12 C7 -0.6(19) no
C10 C11 C12 C3 177.4(11) no
C8 C7 C12 C11 -1.6(17) no
C6 C7 C12 C11 -179.1(11) no
C8 C7 C12 C3 -179.9(10) no
C6 C7 C12 C3 2.7(13) no
C2 C3 C12 C11 -122.4(13) no
C4 C3 C12 C11 119.7(13) no
C2 C3 C12 C7 55.7(12) no
C4 C3 C12 C7 -62.1(11) no
